data_2227468
loop_
_publ_author_name
'Manvizhi, K.'
'Ranjith, S.'
'Parthiban, K.'
'Rajagopal, G.'
'SubbiahPandi, A.'

_publ_section_title
;
 2-Bromo-4-chloro-6-{(<i>E</i>)-[4-(diethylamino)phenyl]iminomethyl}phenol
;
_journal_coeditor_code GW2086
_journal_issue 9
_journal_name_full 'Acta Crystallographica Section E'
_journal_page_first o2422
_journal_paper_doi 10.1107/S1600536810033738
_journal_volume 66
_journal_year 2010
_chemical_formula_iupac 'C17 H18 Br Cl N2 O'
_chemical_formula_moiety 'C17 H18 Br Cl N2 O'
_chemical_formula_sum 'C17 H18 Br Cl N2 O'
_chemical_formula_weight 381.69
_chemical_name_systematic
;
2-Bromo-4-chloro-6-{(<i>E</i>)-[4-(diethylamino)phenyl]iminomethyl}phenol
;
_space_group_IT_number 14
_symmetry_cell_setting monoclinic
_symmetry_space_group_name_Hall '-P 2ybc'
_symmetry_space_group_name_H-M 'P 1 21/c 1'
_atom_sites_solution_hydrogens geom
_atom_sites_solution_primary direct
_atom_sites_solution_secondary difmap
_audit_creation_method SHELXL-97
_cell_angle_alpha 90.00
_cell_angle_beta 111.418(2)
_cell_angle_gamma 90.00
_cell_formula_units_Z 4
_cell_length_a 11.3427(3)
_cell_length_b 10.9204(3)
_cell_length_c 14.3869(4)
_cell_measurement_reflns_used 4383
_cell_measurement_temperature 293(2)
_cell_measurement_theta_max 28.9
_cell_measurement_theta_min 1.9
_cell_volume 1658.99(8)
_computing_cell_refinement 'SAINT (Bruker, 2004)'
_computing_data_collection 'APEX2 (Bruker, 2004)'
_computing_data_reduction 'SAINT (Bruker, 2004)'
_computing_molecular_graphics 'ORTEP-3 (Farrugia, 1997)'
_computing_publication_material 'SHELXL97 (Sheldrick, 2008) and  PLATON (Spek, 2009)'
_computing_structure_refinement 'SHELXL97 (Sheldrick, 2008)'
_computing_structure_solution 'SHELXS97 (Sheldrick, 2008)'
_diffrn_ambient_temperature 293(2)
_diffrn_measured_fraction_theta_full 1.000
_diffrn_measured_fraction_theta_max 1.000
_diffrn_measurement_device_type 'Bruker Kappa APEXII CCD'
_diffrn_measurement_method '\w scans'
_diffrn_radiation_monochromator graphite
_diffrn_radiation_source 'fine-focus sealed tube'
_diffrn_radiation_type MoK\a
_diffrn_radiation_wavelength 0.71073
_diffrn_reflns_av_R_equivalents 0.0338
_diffrn_reflns_av_sigmaI/netI 0.0328
_diffrn_reflns_limit_h_max 15
_diffrn_reflns_limit_h_min -14
_diffrn_reflns_limit_k_max 14
_diffrn_reflns_limit_k_min -14
_diffrn_reflns_limit_l_max 19
_diffrn_reflns_limit_l_min -18
_diffrn_reflns_number 19985
_diffrn_reflns_theta_full 28.91
_diffrn_reflns_theta_max 28.91
_diffrn_reflns_theta_min 1.93
_exptl_absorpt_coefficient_mu 2.642
_exptl_absorpt_correction_T_max 0.977
_exptl_absorpt_correction_T_min 0.972
_exptl_absorpt_correction_type multi-scan
_exptl_absorpt_process_details '(SADABS; Sheldrick, 1996)'
_exptl_crystal_colour Colourless
_exptl_crystal_density_diffrn 1.528
_exptl_crystal_density_method 'not measured'
_exptl_crystal_description Block
_exptl_crystal_F_000 776
_exptl_crystal_size_max 0.21
_exptl_crystal_size_mid 0.19
_exptl_crystal_size_min 0.17
_refine_diff_density_max 0.273
_refine_diff_density_min -0.283
_refine_ls_extinction_method none
_refine_ls_goodness_of_fit_ref 1.002
_refine_ls_hydrogen_treatment constr
_refine_ls_matrix_type full
_refine_ls_number_parameters 202
_refine_ls_number_reflns 4383
_refine_ls_number_restraints 0
_refine_ls_restrained_S_all 1.002
_refine_ls_R_factor_all 0.0713
_refine_ls_R_factor_gt 0.0337
_refine_ls_shift/su_max 0.000
_refine_ls_shift/su_mean 0.000
_refine_ls_structure_factor_coef Fsqd
_refine_ls_weighting_details 'calc w=1/[\s^2^(Fo^2^)+(0.0389P)^2^+0.3262P] where P=(Fo^2^+2Fc^2^)/3'
_refine_ls_weighting_scheme calc
_refine_ls_wR_factor_gt 0.0751
_refine_ls_wR_factor_ref 0.0875
_reflns_number_gt 2797
_reflns_number_total 4383
_reflns_threshold_expression I>2sigma(I)
_cod_data_source_file gw2086.cif
_cod_data_source_block I
_cod_original_sg_symbol_H-M 'P 21/c'
_cod_database_code 2227468
_cod_database_fobs_code 2227468

loop_
_symmetry_equiv_pos_as_xyz
'x, y, z'
'-x, y+1/2, -z+1/2'
'-x, -y, -z'
'x, -y-1/2, z-1/2'

loop_
_atom_site_type_symbol
_atom_site_label
_atom_site_fract_x
_atom_site_fract_y
_atom_site_fract_z
_atom_site_U_iso_or_equiv
_atom_site_adp_type
_atom_site_calc_flag
_atom_site_refinement_flags
_atom_site_occupancy
_atom_site_disorder_assembly
_atom_site_disorder_group
C C1 -0.10155(19) 0.32018(18) 0.54970(15) 0.0458(5) Uani d . 1 . .
H H1 -0.1023 0.2923 0.6106 0.055 Uiso calc R 1 . .
C C2 -0.17812(19) 0.41572(19) 0.50175(15) 0.0443(5) Uani d . 1 . .
C C3 -0.17718(19) 0.45989(18) 0.41258(15) 0.0456(5) Uani d . 1 . .
H H3 -0.2285 0.5256 0.3812 0.055 Uiso calc R 1 . .
C C4 -0.09947(18) 0.40567(19) 0.37050(14) 0.0434(5) Uani d . 1 . .
C C5 -0.02201(17) 0.30769(18) 0.41549(14) 0.0412(4) Uani d . 1 . .
C C6 -0.02323(17) 0.26536(17) 0.50738(14) 0.0398(4) Uani d . 1 . .
C C7 0.05636(18) 0.16390(18) 0.55862(15) 0.0450(5) Uani d . 1 . .
H H7 0.0544 0.1382 0.6197 0.054 Uiso calc R 1 . .
C C8 0.20773(17) 0.01035(17) 0.57157(15) 0.0393(4) Uani d . 1 . .
C C9 0.28861(19) -0.03587(18) 0.52790(14) 0.0443(5) Uani d . 1 . .
H H9 0.2875 -0.0019 0.4683 0.053 Uiso calc R 1 . .
C C10 0.37053(19) -0.13055(19) 0.56995(14) 0.0457(5) Uani d . 1 . .
H H10 0.4238 -0.1589 0.5385 0.055 Uiso calc R 1 . .
C C11 0.37521(17) -0.18518(17) 0.65933(14) 0.0393(4) Uani d . 1 . .
C C12 0.29288(18) -0.13766(18) 0.70294(15) 0.0446(5) Uani d . 1 . .
H H12 0.2933 -0.1712 0.7625 0.054 Uiso calc R 1 . .
C C13 0.21127(18) -0.04266(18) 0.66006(16) 0.0441(5) Uani d . 1 . .
H H13 0.1577 -0.0136 0.6910 0.053 Uiso calc R 1 . .
C C14 0.5476(2) -0.3221(2) 0.66057(16) 0.0530(5) Uani d . 1 . .
H H14A 0.5074 -0.3263 0.5885 0.064 Uiso calc R 1 . .
H H14B 0.5745 -0.4042 0.6846 0.064 Uiso calc R 1 . .
C C15 0.6624(2) -0.2420(3) 0.6864(2) 0.0701(7) Uani d . 1 . .
H H15A 0.6367 -0.1591 0.6672 0.105 Uiso calc R 1 . .
H H15B 0.7150 -0.2701 0.6515 0.105 Uiso calc R 1 . .
H H15C 0.7091 -0.2454 0.7570 0.105 Uiso calc R 1 . .
C C16 0.4686(2) -0.3271(2) 0.79959(16) 0.0576(6) Uani d . 1 . .
H H16A 0.5081 -0.4072 0.8084 0.069 Uiso calc R 1 . .
H H16B 0.3851 -0.3373 0.8026 0.069 Uiso calc R 1 . .
C C17 0.5454(2) -0.2467(3) 0.88435(17) 0.0756(8) Uani d . 1 . .
H H17A 0.6295 -0.2386 0.8840 0.113 Uiso calc R 1 . .
H H17B 0.5494 -0.2826 0.9463 0.113 Uiso calc R 1 . .
H H17C 0.5066 -0.1674 0.8771 0.113 Uiso calc R 1 . .
N N1 0.12906(14) 0.10877(15) 0.52225(12) 0.0432(4) Uani d . 1 . .
N N2 0.45430(15) -0.28149(15) 0.70127(12) 0.0462(4) Uani d . 1 . .
Cl Cl1 -0.27823(7) 0.48188(6) 0.55421(5) 0.07030(19) Uani d . 1 . .
Br Br1 -0.09834(3) 0.46511(3) 0.248320(18) 0.07298(12) Uani d . 1 . .
O O1 0.04963(14) 0.25578(15) 0.37088(11) 0.0584(4) Uani d . 1 . .
H H1A 0.0942 0.2028 0.4074 0.088 Uiso calc R 1 . .

loop_
_atom_site_aniso_label
_atom_site_aniso_U_11
_atom_site_aniso_U_22
_atom_site_aniso_U_33
_atom_site_aniso_U_12
_atom_site_aniso_U_13
_atom_site_aniso_U_23
C1 0.0515(12) 0.0407(11) 0.0471(11) -0.0004(9) 0.0205(9) 0.0027(9)
C2 0.0473(11) 0.0392(11) 0.0513(12) 0.0029(9) 0.0238(9) -0.0033(9)
C3 0.0467(11) 0.0368(11) 0.0504(12) 0.0064(9) 0.0144(9) 0.0023(9)
C4 0.0454(11) 0.0435(12) 0.0404(10) 0.0014(9) 0.0146(9) 0.0028(9)
C5 0.0361(10) 0.0411(11) 0.0455(11) -0.0008(8) 0.0137(8) -0.0042(9)
C6 0.0382(10) 0.0325(10) 0.0465(11) -0.0027(8) 0.0127(8) 0.0002(9)
C7 0.0430(11) 0.0403(11) 0.0498(11) 0.0003(9) 0.0146(9) 0.0063(9)
C8 0.0317(9) 0.0362(10) 0.0446(10) -0.0018(8) 0.0073(8) -0.0015(8)
C9 0.0468(11) 0.0466(12) 0.0365(9) 0.0018(9) 0.0118(8) 0.0019(9)
C10 0.0487(11) 0.0493(13) 0.0397(10) 0.0092(9) 0.0166(9) -0.0005(9)
C11 0.0366(10) 0.0368(10) 0.0398(10) 0.0008(8) 0.0082(8) -0.0027(8)
C12 0.0438(11) 0.0461(12) 0.0444(10) 0.0017(9) 0.0167(9) 0.0060(9)
C13 0.0384(10) 0.0451(12) 0.0515(11) 0.0040(9) 0.0195(9) 0.0028(10)
C14 0.0579(13) 0.0475(13) 0.0525(12) 0.0171(10) 0.0189(10) 0.0001(10)
C15 0.0561(14) 0.0846(19) 0.0759(16) 0.0073(13) 0.0316(13) -0.0034(15)
C16 0.0572(14) 0.0560(14) 0.0612(14) 0.0143(11) 0.0236(11) 0.0179(12)
C17 0.0747(17) 0.103(2) 0.0468(13) 0.0149(16) 0.0191(12) 0.0031(14)
N1 0.0349(8) 0.0399(9) 0.0490(9) 0.0008(7) 0.0085(7) 0.0018(8)
N2 0.0459(9) 0.0451(10) 0.0462(9) 0.0102(8) 0.0152(8) 0.0054(8)
Cl1 0.0855(4) 0.0679(4) 0.0736(4) 0.0250(3) 0.0482(4) 0.0040(3)
Br1 0.0821(2) 0.0911(2) 0.05317(15) 0.02883(15) 0.03355(13) 0.02548(13)
O1 0.0581(9) 0.0646(11) 0.0610(9) 0.0203(8) 0.0318(8) 0.0094(8)

loop_
_atom_type_symbol
_atom_type_description
_atom_type_scat_dispersion_real
_atom_type_scat_dispersion_imag
_atom_type_scat_source
C C 0.0033 0.0016 'International Tables Vol C Tables 4.2.6.8 and 6.1.1.4'
H H 0.0000 0.0000 'International Tables Vol C Tables 4.2.6.8 and 6.1.1.4'
N N 0.0061 0.0033 'International Tables Vol C Tables 4.2.6.8 and 6.1.1.4'
Cl Cl 0.1484 0.1585 'International Tables Vol C Tables 4.2.6.8 and 6.1.1.4'
Br Br -0.2901 2.4595 'International Tables Vol C Tables 4.2.6.8 and 6.1.1.4'
O O 0.0106 0.0060 'International Tables Vol C Tables 4.2.6.8 and 6.1.1.4'

loop_
_geom_angle_atom_site_label_1
_geom_angle_atom_site_label_2
_geom_angle_atom_site_label_3
_geom_angle_site_symmetry_1
_geom_angle_site_symmetry_3
_geom_angle
_geom_angle_publ_flag
C2 C1 C6 . . 119.89(19) ?
C2 C1 H1 . . 120.1 ?
C6 C1 H1 . . 120.1 ?
C1 C2 C3 . . 121.14(19) ?
C1 C2 Cl1 . . 119.54(16) ?
C3 C2 Cl1 . . 119.32(16) ?
C4 C3 C2 . . 119.05(18) ?
C4 C3 H3 . . 120.5 ?
C2 C3 H3 . . 120.5 ?
C3 C4 C5 . . 121.78(19) ?
C3 C4 Br1 . . 119.25(15) ?
C5 C4 Br1 . . 118.96(15) ?
O1 C5 C4 . . 119.85(18) ?
O1 C5 C6 . . 122.04(17) ?
C4 C5 C6 . . 118.11(18) ?
C1 C6 C5 . . 120.02(18) ?
C1 C6 C7 . . 119.20(18) ?
C5 C6 C7 . . 120.78(18) ?
N1 C7 C6 . . 121.83(19) ?
N1 C7 H7 . . 119.1 ?
C6 C7 H7 . . 119.1 ?
C9 C8 C13 . . 117.61(18) ?
C9 C8 N1 . . 116.88(18) ?
C13 C8 N1 . . 125.51(19) ?
C10 C9 C8 . . 121.93(19) ?
C10 C9 H9 . . 119.0 ?
C8 C9 H9 . . 119.0 ?
C9 C10 C11 . . 121.17(19) ?
C9 C10 H10 . . 119.4 ?
C11 C10 H10 . . 119.4 ?
N2 C11 C12 . . 121.54(18) ?
N2 C11 C10 . . 122.01(18) ?
C12 C11 C10 . . 116.44(17) ?
C13 C12 C11 . . 121.82(19) ?
C13 C12 H12 . . 119.1 ?
C11 C12 H12 . . 119.1 ?
C12 C13 C8 . . 121.03(19) ?
C12 C13 H13 . . 119.5 ?
C8 C13 H13 . . 119.5 ?
N2 C14 C15 . . 114.65(19) ?
N2 C14 H14A . . 108.6 ?
C15 C14 H14A . . 108.6 ?
N2 C14 H14B . . 108.6 ?
C15 C14 H14B . . 108.6 ?
H14A C14 H14B . . 107.6 ?
C14 C15 H15A . . 109.5 ?
C14 C15 H15B . . 109.5 ?
H15A C15 H15B . . 109.5 ?
C14 C15 H15C . . 109.5 ?
H15A C15 H15C . . 109.5 ?
H15B C15 H15C . . 109.5 ?
N2 C16 C17 . . 114.7(2) ?
N2 C16 H16A . . 108.6 ?
C17 C16 H16A . . 108.6 ?
N2 C16 H16B . . 108.6 ?
C17 C16 H16B . . 108.6 ?
H16A C16 H16B . . 107.6 ?
C16 C17 H17A . . 109.5 ?
C16 C17 H17B . . 109.5 ?
H17A C17 H17B . . 109.5 ?
C16 C17 H17C . . 109.5 ?
H17A C17 H17C . . 109.5 ?
H17B C17 H17C . . 109.5 ?
C7 N1 C8 . . 122.49(18) ?
C11 N2 C16 . . 120.96(17) ?
C11 N2 C14 . . 120.81(17) ?
C16 N2 C14 . . 116.70(16) ?
C5 O1 H1A . . 109.5 ?

loop_
_geom_bond_atom_site_label_1
_geom_bond_atom_site_label_2
_geom_bond_site_symmetry_2
_geom_bond_distance
_geom_bond_publ_flag
C1 C2 . 1.372(3) ?
C1 C6 . 1.383(3) ?
C1 H1 . 0.9300 ?
C2 C3 . 1.374(3) ?
C2 Cl1 . 1.734(2) ?
C3 C4 . 1.373(3) ?
C3 H3 . 0.9300 ?
C4 C5 . 1.386(3) ?
C4 Br1 . 1.878(2) ?
C5 O1 . 1.332(2) ?
C5 C6 . 1.405(3) ?
C6 C7 . 1.449(3) ?
C7 N1 . 1.277(3) ?
C7 H7 . 0.9300 ?
C8 C9 . 1.383(3) ?
C8 C13 . 1.386(3) ?
C8 N1 . 1.412(2) ?
C9 C10 . 1.374(3) ?
C9 H9 . 0.9300 ?
C10 C11 . 1.401(3) ?
C10 H10 . 0.9300 ?
C11 N2 . 1.371(2) ?
C11 C12 . 1.401(3) ?
C12 C13 . 1.377(3) ?
C12 H12 . 0.9300 ?
C13 H13 . 0.9300 ?
C14 N2 . 1.453(3) ?
C14 C15 . 1.499(3) ?
C14 H14A . 0.9700 ?
C14 H14B . 0.9700 ?
C15 H15A . 0.9600 ?
C15 H15B . 0.9600 ?
C15 H15C . 0.9600 ?
C16 N2 . 1.452(3) ?
C16 C17 . 1.497(3) ?
C16 H16A . 0.9700 ?
C16 H16B . 0.9700 ?
C17 H17A . 0.9600 ?
C17 H17B . 0.9600 ?
C17 H17C . 0.9600 ?
O1 H1A . 0.8200 ?

loop_
_geom_hbond_atom_site_label_D
_geom_hbond_atom_site_label_H
_geom_hbond_atom_site_label_A
_geom_hbond_site_symmetry_A
_geom_hbond_distance_DH
_geom_hbond_distance_HA
_geom_hbond_distance_DA
_geom_hbond_angle_DHA
O1 H1A N1 1 0.82 1.86 2.588(2) 147
C16 H16A Cg2 2_646 0.96 2.90 3.814(2) 157

loop_
_geom_torsion_atom_site_label_1
_geom_torsion_atom_site_label_2
_geom_torsion_atom_site_label_3
_geom_torsion_atom_site_label_4
_geom_torsion_site_symmetry_1
_geom_torsion_site_symmetry_2
_geom_torsion_site_symmetry_3
_geom_torsion_site_symmetry_4
_geom_torsion
_geom_torsion_publ_flag
C6 C1 C2 C3 . . . . -1.1(3) ?
C6 C1 C2 Cl1 . . . . 178.74(15) ?
C1 C2 C3 C4 . . . . 1.0(3) ?
Cl1 C2 C3 C4 . . . . -178.80(15) ?
C2 C3 C4 C5 . . . . 0.0(3) ?
C2 C3 C4 Br1 . . . . 179.70(15) ?
C3 C4 C5 O1 . . . . 178.33(19) ?
Br1 C4 C5 O1 . . . . -1.4(3) ?
C3 C4 C5 C6 . . . . -0.9(3) ?
Br1 C4 C5 C6 . . . . 179.36(14) ?
C2 C1 C6 C5 . . . . 0.1(3) ?
C2 C1 C6 C7 . . . . -179.53(18) ?
O1 C5 C6 C1 . . . . -178.37(18) ?
C4 C5 C6 C1 . . . . 0.9(3) ?
O1 C5 C6 C7 . . . . 1.3(3) ?
C4 C5 C6 C7 . . . . -179.49(18) ?
C1 C6 C7 N1 . . . . 178.95(18) ?
C5 C6 C7 N1 . . . . -0.7(3) ?
C13 C8 C9 C10 . . . . -0.3(3) ?
N1 C8 C9 C10 . . . . 179.17(18) ?
C8 C9 C10 C11 . . . . 0.3(3) ?
C9 C10 C11 N2 . . . . 178.53(18) ?
C9 C10 C11 C12 . . . . -0.3(3) ?
N2 C11 C12 C13 . . . . -178.59(18) ?
C10 C11 C12 C13 . . . . 0.3(3) ?
C11 C12 C13 C8 . . . . -0.2(3) ?
C9 C8 C13 C12 . . . . 0.2(3) ?
N1 C8 C13 C12 . . . . -179.17(18) ?
C6 C7 N1 C8 . . . . 179.57(17) ?
C9 C8 N1 C7 . . . . -175.52(18) ?
C13 C8 N1 C7 . . . . 3.9(3) ?
C12 C11 N2 C16 . . . . -8.6(3) ?
C10 C11 N2 C16 . . . . 172.58(19) ?
C12 C11 N2 C14 . . . . -174.04(18) ?
C10 C11 N2 C14 . . . . 7.2(3) ?
C17 C16 N2 C11 . . . . -74.1(2) ?
C17 C16 N2 C14 . . . . 91.9(2) ?
C15 C14 N2 C11 . . . . 76.5(2) ?
C15 C14 N2 C16 . . . . -89.5(2) ?

loop_
_cod_related_entry_id
_cod_related_entry_database
_cod_related_entry_code
1 ChemSpider 24745858
